data_4034145
loop_
_publ_author_name
'Beesu, Mallesh'
'Mehta, Goverdhan'

_publ_section_title
;
 Synthesis of Quinolines and Isoquinolines via Site-Selective, Domino
 Benzannulation of 2- and 3-Chloropyridyl Ynones with Nitromethane.
;
_journal_issue 13
_journal_name_full 'The Journal of organic chemistry'
_journal_page_first 8731
_journal_page_last 8742
_journal_paper_doi 10.1021/acs.joc.9b00950
_journal_volume 84
_journal_year 2019
_chemical_formula_sum 'C16 H12 N2 O'
_chemical_formula_weight 248.28
_space_group_crystal_system triclinic
_space_group_IT_number 2
_space_group_name_Hall '-P 1'
_space_group_name_H-M_alt 'P -1'
_atom_sites_solution_hydrogens mixed
_audit_creation_method SHELXL-2018/3
_cell_angle_alpha 111.486(6)
_cell_angle_beta 95.884(7)
_cell_angle_gamma 99.339(7)
_cell_formula_units_Z 4
_cell_length_a 7.6613(13)
_cell_length_b 11.554(2)
_cell_length_c 15.043(2)
_cell_measurement_reflns_used 9857
_cell_measurement_temperature 298(2)
_cell_measurement_theta_max 27.35
_cell_measurement_theta_min 2.86
_cell_volume 1203.5(3)
_computing_structure_refinement 'SHELXL-2018/3 (Sheldrick, 2018)'
_computing_structure_solution 'SHELXT 2014/5 (Sheldrick, 2014)'
_diffrn_ambient_temperature 298(2)
_diffrn_measured_fraction_theta_full 0.995
_diffrn_measured_fraction_theta_max 0.984
_diffrn_measurement_device_type 'Bruker APEX-II CCD'
_diffrn_radiation_type MoK\a
_diffrn_radiation_wavelength 0.71073
_diffrn_reflns_av_R_equivalents 0.0410
_diffrn_reflns_av_unetI/netI 0.0239
_diffrn_reflns_Laue_measured_fraction_full 0.995
_diffrn_reflns_Laue_measured_fraction_max 0.984
_diffrn_reflns_limit_h_max 9
_diffrn_reflns_limit_h_min -9
_diffrn_reflns_limit_k_max 14
_diffrn_reflns_limit_k_min -14
_diffrn_reflns_limit_l_max 19
_diffrn_reflns_limit_l_min -19
_diffrn_reflns_number 42420
_diffrn_reflns_point_group_measured_fraction_full 0.995
_diffrn_reflns_point_group_measured_fraction_max 0.984
_diffrn_reflns_theta_full 25.000
_diffrn_reflns_theta_max 27.549
_diffrn_reflns_theta_min 2.737
_exptl_absorpt_coefficient_mu 0.087
_exptl_absorpt_correction_type none
_exptl_crystal_density_diffrn 1.370
_exptl_crystal_description needle
_exptl_crystal_F_000 520
_exptl_crystal_size_max 0.20
_exptl_crystal_size_mid 0.15
_exptl_crystal_size_min 0.10
_refine_diff_density_max 0.180
_refine_diff_density_min -0.171
_refine_diff_density_rms 0.034
_refine_ls_extinction_method none
_refine_ls_goodness_of_fit_ref 0.957
_refine_ls_hydrogen_treatment mixed
_refine_ls_matrix_type full
_refine_ls_number_parameters 351
_refine_ls_number_reflns 5457
_refine_ls_number_restraints 0
_refine_ls_restrained_S_all 0.957
_refine_ls_R_factor_all 0.0617
_refine_ls_R_factor_gt 0.0446
_refine_ls_shift/su_max 0.001
_refine_ls_shift/su_mean 0.000
_refine_ls_structure_factor_coef Fsqd
_refine_ls_weighting_details 'w=1/[\s^2^(Fo^2^)+(0.0654P)^2^+0.4441P] where P=(Fo^2^+2Fc^2^)/3'
_refine_ls_weighting_scheme calc
_refine_ls_wR_factor_gt 0.1202
_refine_ls_wR_factor_ref 0.1310
_reflns_Friedel_coverage 0.000
_reflns_number_gt 4274
_reflns_number_total 5457
_reflns_threshold_expression 'I > 2\s(I)'
_cod_data_source_file jo9b00950_si_005.cif
_cod_data_source_block shelx
_cod_original_cell_volume 1203.4(4)
_cod_database_code 4034145
_shelx_shelxl_version_number 2018/3
_shelx_space_group_comment
;
The symmetry employed for this shelxl refinement is uniquely defined
by the following loop, which should always be used as a source of
symmetry information in preference to the above space-group names.
They are only intended as comments.
;

loop_
_space_group_symop_operation_xyz
'x, y, z'
'-x, -y, -z'

loop_
_atom_site_label
_atom_site_type_symbol
_atom_site_fract_x
_atom_site_fract_y
_atom_site_fract_z
_atom_site_U_iso_or_equiv
_atom_site_adp_type
_atom_site_occupancy
_atom_site_site_symmetry_order
_atom_site_calc_flag
_atom_site_refinement_flags_posn
_atom_site_refinement_flags_adp
O1 O 0.25720(17) 0.77503(11) 0.40129(8) 0.0546(3) Uani 1 1 d . .
O2 O 0.25188(17) 0.31384(11) 1.03379(9) 0.0545(3) Uani 1 1 d . .
N4 N 0.31482(18) 0.64656(12) 0.84705(9) 0.0413(3) Uani 1 1 d . .
N1 N 0.45074(17) 0.67969(12) 0.67479(9) 0.0430(3) Uani 1 1 d . .
N2 N 0.26021(18) 0.41422(12) 0.56063(10) 0.0424(3) Uani 1 1 d . .
N3 N 0.37000(18) 0.38511(12) 0.74925(9) 0.0445(3) Uani 1 1 d . .
C007 C 0.32565(18) 0.42645(14) 0.83957(10) 0.0369(3) Uani 1 1 d . .
C4 C 0.36136(19) 0.72557(14) 0.53286(10) 0.0387(3) Uani 1 1 d . .
C23 C 0.29822(19) 0.55213(13) 0.88298(10) 0.0365(3) Uani 1 1 d . .
C24 C 0.23584(19) 0.72597(14) 0.99556(10) 0.0383(3) Uani 1 1 d . .
C22 C 0.25037(19) 0.59628(14) 0.97395(10) 0.0379(3) Uani 1 1 d . .
C19 C 0.30728(19) 0.34939(14) 0.89454(11) 0.0396(3) Uani 1 1 d . .
C25 C 0.2805(2) 0.75431(14) 0.91590(10) 0.0389(3) Uani 1 1 d . .
C20 C 0.2609(2) 0.39831(15) 0.98922(11) 0.0413(3) Uani 1 1 d . .
C00F C 0.36511(19) 0.64158(14) 0.58168(10) 0.0369(3) Uani 1 1 d . .
C21 C 0.2309(2) 0.51837(15) 1.02797(11) 0.0420(3) Uani 1 1 d . .
H21 H 0.198240 0.548738 1.088856 0.050 Uiso 1 1 calc R U
C8 C 0.27315(19) 0.51339(14) 0.53024(10) 0.0376(3) Uani 1 1 d . .
C9 C 0.1087(2) 0.33757(14) 0.40618(11) 0.0405(3) Uani 1 1 d . .
C3 C 0.4610(2) 0.85105(15) 0.58241(12) 0.0460(4) Uani 1 1 d . .
H3 H 0.463291 0.909468 0.553157 0.055 Uiso 1 1 calc R U
C7 C 0.1818(2) 0.47142(14) 0.43573(10) 0.0393(3) Uani 1 1 d . .
C29 C 0.1844(2) 0.81842(15) 1.07259(11) 0.0469(4) Uani 1 1 d . .
H29 H 0.152895 0.800916 1.125162 0.056 Uiso 1 1 calc R U
C6 C 0.1720(2) 0.55679(15) 0.38884(11) 0.0444(4) Uani 1 1 d . .
H6 H 0.107593 0.528582 0.326203 0.053 Uiso 1 1 calc R U
C10 C 0.1594(2) 0.30606(14) 0.48578(11) 0.0410(3) Uani 1 1 d . .
C26 C 0.2809(2) 0.87412(15) 0.91420(12) 0.0466(4) Uani 1 1 d . .
H26 H 0.313994 0.893402 0.862597 0.056 Uiso 1 1 calc R U
C5 C 0.2584(2) 0.68094(15) 0.43689(11) 0.0423(3) Uani 1 1 d . .
C1 C 0.5425(2) 0.79888(15) 0.71742(12) 0.0472(4) Uani 1 1 d . .
H1 H 0.603149 0.825764 0.780721 0.057 Uiso 1 1 calc R U
C28 C 0.1811(2) 0.93529(16) 1.06929(12) 0.0524(4) Uani 1 1 d . .
H28 H 0.145293 0.996736 1.119636 0.063 Uiso 1 1 calc R U
C14 C 0.0072(2) 0.24268(16) 0.32024(12) 0.0485(4) Uani 1 1 d . .
H14 H -0.027060 0.261806 0.266983 0.058 Uiso 1 1 calc R U
C27 C 0.2308(2) 0.96315(16) 0.99142(13) 0.0524(4) Uani 1 1 d . .
H27 H 0.230112 1.043681 0.991661 0.063 Uiso 1 1 calc R U
C11 C 0.1079(2) 0.18252(15) 0.48123(13) 0.0494(4) Uani 1 1 d . .
H11 H 0.140055 0.162244 0.534164 0.059 Uiso 1 1 calc R U
C16 C 0.3988(2) 0.26833(16) 0.71375(13) 0.0518(4) Uani 1 1 d . .
H16 H 0.430547 0.239325 0.652563 0.062 Uiso 1 1 calc R U
C13 C -0.0411(2) 0.12029(16) 0.31601(13) 0.0539(4) Uani 1 1 d . .
H13 H -0.107325 0.056173 0.258997 0.065 Uiso 1 1 calc R U
C18 C 0.3393(2) 0.22634(15) 0.85221(13) 0.0513(4) Uani 1 1 d . .
H18 H 0.329616 0.172398 0.885457 0.062 Uiso 1 1 calc R U
C2 C 0.5545(2) 0.88658(15) 0.67408(13) 0.0485(4) Uani 1 1 d . .
H2 H 0.625022 0.968264 0.706866 0.058 Uiso 1 1 calc R U
C30 C 0.2109(3) 0.35557(19) 1.12893(13) 0.0589(5) Uani 1 1 d . .
H30A H 0.208442 0.288385 1.152222 0.088 Uiso 1 1 calc R U
H30B H 0.301013 0.428668 1.171219 0.088 Uiso 1 1 calc R U
H30C H 0.095588 0.377888 1.127677 0.088 Uiso 1 1 calc R U
C17 C 0.3847(3) 0.18610(17) 0.76219(14) 0.0570(5) Uani 1 1 d . .
H17 H 0.405995 0.104658 0.733515 0.068 Uiso 1 1 calc R U
C12 C 0.0076(2) 0.09132(16) 0.39568(14) 0.0545(4) Uani 1 1 d . .
H12 H -0.028389 0.008209 0.391135 0.065 Uiso 1 1 calc R U
C15 C 0.1430(3) 0.7419(2) 0.31152(14) 0.0671(5) Uani 1 1 d . .
H15A H 0.153369 0.814482 0.294097 0.101 Uiso 1 1 calc R U
H15B H 0.177421 0.673579 0.262201 0.101 Uiso 1 1 calc R U
H15C H 0.020911 0.715226 0.317405 0.101 Uiso 1 1 calc R U
H4A H 0.356(3) 0.6445(18) 0.7922(14) 0.058(5) Uiso 1 1 d . .
H2A H 0.304(3) 0.4189(19) 0.6187(15) 0.062(6) Uiso 1 1 d . .

loop_
_atom_site_aniso_label
_atom_site_aniso_U_11
_atom_site_aniso_U_22
_atom_site_aniso_U_33
_atom_site_aniso_U_23
_atom_site_aniso_U_13
_atom_site_aniso_U_12
O1 0.0703(8) 0.0526(7) 0.0479(6) 0.0267(5) 0.0144(6) 0.0129(6)
O2 0.0643(8) 0.0504(7) 0.0573(7) 0.0329(6) 0.0088(6) 0.0081(6)
N4 0.0513(7) 0.0382(7) 0.0371(7) 0.0162(5) 0.0098(6) 0.0118(6)
N1 0.0451(7) 0.0386(7) 0.0392(7) 0.0101(5) 0.0059(5) 0.0056(5)
N2 0.0491(7) 0.0371(7) 0.0360(7) 0.0114(5) 0.0054(6) 0.0038(5)
N3 0.0445(7) 0.0436(7) 0.0432(7) 0.0132(6) 0.0098(6) 0.0110(6)
C007 0.0313(7) 0.0367(7) 0.0395(7) 0.0131(6) 0.0020(6) 0.0054(5)
C4 0.0393(7) 0.0378(7) 0.0393(7) 0.0122(6) 0.0164(6) 0.0098(6)
C23 0.0354(7) 0.0367(7) 0.0365(7) 0.0152(6) 0.0022(6) 0.0059(6)
C24 0.0367(7) 0.0387(8) 0.0346(7) 0.0118(6) -0.0015(6) 0.0062(6)
C22 0.0364(7) 0.0393(8) 0.0351(7) 0.0137(6) 0.0004(6) 0.0060(6)
C19 0.0326(7) 0.0369(7) 0.0457(8) 0.0158(6) -0.0005(6) 0.0032(6)
C25 0.0385(7) 0.0372(7) 0.0367(7) 0.0119(6) -0.0004(6) 0.0069(6)
C20 0.0370(7) 0.0429(8) 0.0450(8) 0.0229(7) -0.0001(6) 0.0019(6)
C00F 0.0362(7) 0.0371(7) 0.0348(7) 0.0097(6) 0.0114(6) 0.0078(6)
C21 0.0431(8) 0.0462(8) 0.0358(7) 0.0166(6) 0.0045(6) 0.0069(6)
C8 0.0380(7) 0.0373(8) 0.0354(7) 0.0109(6) 0.0112(6) 0.0071(6)
C9 0.0385(7) 0.0395(8) 0.0378(7) 0.0087(6) 0.0118(6) 0.0056(6)
C3 0.0494(9) 0.0384(8) 0.0512(9) 0.0166(7) 0.0175(7) 0.0092(7)
C7 0.0390(7) 0.0393(8) 0.0350(7) 0.0089(6) 0.0109(6) 0.0067(6)
C29 0.0513(9) 0.0466(9) 0.0355(8) 0.0090(7) 0.0028(7) 0.0101(7)
C6 0.0477(9) 0.0492(9) 0.0337(7) 0.0131(7) 0.0098(6) 0.0090(7)
C10 0.0400(8) 0.0369(8) 0.0404(8) 0.0086(6) 0.0121(6) 0.0051(6)
C26 0.0521(9) 0.0407(8) 0.0467(9) 0.0190(7) 0.0026(7) 0.0082(7)
C5 0.0470(8) 0.0444(8) 0.0408(8) 0.0188(7) 0.0177(7) 0.0133(7)
C1 0.0464(9) 0.0399(8) 0.0442(8) 0.0077(7) 0.0015(7) 0.0046(7)
C28 0.0579(10) 0.0424(9) 0.0447(9) 0.0040(7) 0.0007(7) 0.0136(7)
C14 0.0464(9) 0.0478(9) 0.0406(8) 0.0082(7) 0.0080(7) 0.0024(7)
C27 0.0574(10) 0.0366(8) 0.0571(10) 0.0137(7) -0.0003(8) 0.0108(7)
C11 0.0541(10) 0.0419(8) 0.0504(9) 0.0166(7) 0.0143(7) 0.0058(7)
C16 0.0492(9) 0.0471(9) 0.0545(10) 0.0113(8) 0.0126(8) 0.0162(7)
C13 0.0510(9) 0.0438(9) 0.0492(9) 0.0030(7) 0.0085(7) -0.0015(7)
C18 0.0517(9) 0.0386(8) 0.0640(11) 0.0223(8) 0.0039(8) 0.0087(7)
C2 0.0435(8) 0.0359(8) 0.0559(10) 0.0084(7) 0.0089(7) 0.0035(6)
C30 0.0594(11) 0.0724(12) 0.0577(11) 0.0426(10) 0.0082(8) 0.0087(9)
C17 0.0589(10) 0.0400(9) 0.0684(11) 0.0137(8) 0.0117(9) 0.0176(8)
C12 0.0553(10) 0.0365(8) 0.0620(11) 0.0109(8) 0.0154(8) 0.0001(7)
C15 0.0883(15) 0.0718(13) 0.0511(10) 0.0332(10) 0.0102(10) 0.0235(11)

loop_
_atom_type_symbol
_atom_type_description
_atom_type_scat_dispersion_real
_atom_type_scat_dispersion_imag
_atom_type_scat_source
C C 0.0033 0.0016 'International Tables Vol C Tables 4.2.6.8 and 6.1.1.4'
H H 0.0000 0.0000 'International Tables Vol C Tables 4.2.6.8 and 6.1.1.4'
N N 0.0061 0.0033 'International Tables Vol C Tables 4.2.6.8 and 6.1.1.4'
O O 0.0106 0.0060 'International Tables Vol C Tables 4.2.6.8 and 6.1.1.4'

loop_
_geom_angle_atom_site_label_1
_geom_angle_atom_site_label_2
_geom_angle_atom_site_label_3
_geom_angle
C5 O1 C15 116.89(14)
C20 O2 C30 117.30(14)
C23 N4 C25 108.06(13)
C23 N4 H4A 127.4(12)
C25 N4 H4A 124.1(12)
C1 N1 C00F 116.92(14)
C8 N2 C10 108.18(13)
C8 N2 H2A 126.4(13)
C10 N2 H2A 125.4(13)
C16 N3 C007 117.08(14)
N3 C007 C23 119.87(13)
N3 C007 C19 122.96(13)
C23 C007 C19 117.16(13)
C3 C4 C00F 117.16(14)
C3 C4 C5 122.91(14)
C00F C4 C5 119.92(13)
N4 C23 C22 110.20(13)
N4 C23 C007 128.54(13)
C22 C23 C007 121.25(13)
C29 C24 C25 119.39(14)
C29 C24 C22 134.00(15)
C25 C24 C22 106.57(13)
C23 C22 C21 121.19(14)
C23 C22 C24 106.45(13)
C21 C22 C24 132.32(14)
C18 C19 C007 116.85(15)
C18 C19 C20 122.75(15)
C007 C19 C20 120.39(13)
N4 C25 C26 130.09(15)
N4 C25 C24 108.68(13)
C26 C25 C24 121.21(14)
C21 C20 O2 125.41(15)
C21 C20 C19 121.07(14)
O2 C20 C19 113.52(14)
N1 C00F C8 119.67(14)
N1 C00F C4 122.89(13)
C8 C00F C4 117.44(13)
C20 C21 C22 118.91(14)
C20 C21 H21 120.5
C22 C21 H21 120.5
N2 C8 C7 110.24(13)
N2 C8 C00F 128.41(14)
C7 C8 C00F 121.34(14)
C14 C9 C10 119.55(15)
C14 C9 C7 133.74(15)
C10 C9 C7 106.72(13)
C2 C3 C4 119.42(15)
C2 C3 H3 120.3
C4 C3 H3 120.3
C8 C7 C6 120.97(14)
C8 C7 C9 106.19(13)
C6 C7 C9 132.82(14)
C28 C29 C24 118.99(16)
C28 C29 H29 120.5
C24 C29 H29 120.5
C5 C6 C7 118.89(14)
C5 C6 H6 120.6
C7 C6 H6 120.6
N2 C10 C11 130.04(15)
N2 C10 C9 108.67(13)
C11 C10 C9 121.29(14)
C27 C26 C25 117.88(16)
C27 C26 H26 121.1
C25 C26 H26 121.1
C6 C5 O1 125.26(15)
C6 C5 C4 121.29(14)
O1 C5 C4 113.45(14)
N1 C1 C2 124.43(15)
N1 C1 H1 117.8
C2 C1 H1 117.8
C29 C28 C27 120.93(16)
C29 C28 H28 119.5
C27 C28 H28 119.5
C13 C14 C9 118.73(17)
C13 C14 H14 120.6
C9 C14 H14 120.6
C26 C27 C28 121.55(16)
C26 C27 H27 119.2
C28 C27 H27 119.2
C12 C11 C10 117.76(17)
C12 C11 H11 121.1
C10 C11 H11 121.1
N3 C16 C17 124.10(17)
N3 C16 H16 117.9
C17 C16 H16 117.9
C14 C13 C12 120.96(16)
C14 C13 H13 119.5
C12 C13 H13 119.5
C17 C18 C19 119.79(16)
C17 C18 H18 120.1
C19 C18 H18 120.1
C3 C2 C1 118.99(15)
C3 C2 H2 120.5
C1 C2 H2 120.5
O2 C30 H30A 109.5
O2 C30 H30B 109.5
H30A C30 H30B 109.5
O2 C30 H30C 109.5
H30A C30 H30C 109.5
H30B C30 H30C 109.5
C18 C17 C16 119.20(16)
C18 C17 H17 120.4
C16 C17 H17 120.4
C11 C12 C13 121.71(16)
C11 C12 H12 119.1
C13 C12 H12 119.1
O1 C15 H15A 109.5
O1 C15 H15B 109.5
H15A C15 H15B 109.5
O1 C15 H15C 109.5
H15A C15 H15C 109.5
H15B C15 H15C 109.5

loop_
_geom_bond_atom_site_label_1
_geom_bond_atom_site_label_2
_geom_bond_distance
O1 C5 1.3773(19)
O1 C15 1.416(2)
O2 C20 1.3688(18)
O2 C30 1.419(2)
N4 C23 1.3783(19)
N4 C25 1.3817(19)
N4 H4A 0.91(2)
N1 C1 1.322(2)
N1 C00F 1.3610(19)
N2 C8 1.374(2)
N2 C10 1.3798(19)
N2 H2A 0.88(2)
N3 C16 1.322(2)
N3 C007 1.3644(19)
C007 C23 1.418(2)
C007 C19 1.421(2)
C4 C3 1.404(2)
C4 C00F 1.417(2)
C4 C5 1.436(2)
C23 C22 1.385(2)
C24 C29 1.401(2)
C24 C25 1.413(2)
C24 C22 1.438(2)
C22 C21 1.418(2)
C19 C18 1.403(2)
C19 C20 1.433(2)
C25 C26 1.393(2)
C20 C21 1.362(2)
C00F C8 1.414(2)
C21 H21 0.9300
C8 C7 1.388(2)
C9 C14 1.399(2)
C9 C10 1.410(2)
C9 C7 1.438(2)
C3 C2 1.368(2)
C3 H3 0.9300
C7 C6 1.414(2)
C29 C28 1.373(2)
C29 H29 0.9300
C6 C5 1.361(2)
C6 H6 0.9300
C10 C11 1.392(2)
C26 C27 1.378(2)
C26 H26 0.9300
C1 C2 1.388(2)
C1 H1 0.9300
C28 C27 1.396(3)
C28 H28 0.9300
C14 C13 1.378(2)
C14 H14 0.9300
C27 H27 0.9300
C11 C12 1.378(2)
C11 H11 0.9300
C16 C17 1.391(3)
C16 H16 0.9300
C13 C12 1.389(3)
C13 H13 0.9300
C18 C17 1.363(3)
C18 H18 0.9300
C2 H2 0.9300
C30 H30A 0.9600
C30 H30B 0.9600
C30 H30C 0.9600
C17 H17 0.9300
C12 H12 0.9300
C15 H15A 0.9600
C15 H15B 0.9600
C15 H15C 0.9600
